data_1548038
loop_
_publ_author_name
'Jason Potticary'
'Lui R. Terry'
'Christopher Bell'
'Alexandros N. Papanikolopoulos'
'Peter C. M. Christianen'
'Hans Engelkamp'
'Andrew M. Collins'
'Claudio Fontanesi'
'Gabriele Kociok-Kohn'
'Simon Crampin'
'Enrico Da Como'
'Simon R. Hall'

_publ_section_title
;
 An unforeseen polymorph of coronene by the application of magnetic fields
 during crystal growth
;
_journal_name_full 'Nature Communications'
_journal_page_first 11555
_journal_paper_doi 10.1038/ncomms11555
_journal_volume 7
_journal_year 2016
_chemical_formula_moiety 'C24 H12'
_chemical_formula_sum 'C24 H12'
_chemical_formula_weight 300.34
_space_group_crystal_system monoclinic
_space_group_IT_number 14
_space_group_name_Hall '-P 2yn'
_space_group_name_H-M_alt 'P 1 21/n 1'
_symmetry_space_group_name_Hall '-P 2yn'
_symmetry_space_group_name_H-M 'P 1 21/n 1'
_atom_sites_solution_hydrogens geom
_cell_angle_alpha 90
_cell_angle_beta 106.407(4)
_cell_angle_gamma 90
_cell_formula_units_Z 2
_cell_length_a 10.0403(4)
_cell_length_b 4.67100(10)
_cell_length_c 15.6056(7)
_cell_measurement_reflns_used 2153
_cell_measurement_temperature 150(2)
_cell_measurement_theta_max 71.7040
_cell_measurement_theta_min 6.1300
_cell_volume 702.07(5)
_computing_cell_refinement
;
CrysAlisPro, Agilent Technologies,
Version 1.171.37.35 (release 13-08-2014 CrysAlis171 .NET)
(compiled Aug 13 2014,18:06:01)
;
_computing_data_collection
;
CrysAlisPro, Agilent Technologies,
Version 1.171.37.35 (release 13-08-2014 CrysAlis171 .NET)
(compiled Aug 13 2014,18:06:01)
;
_computing_data_reduction
;
CrysAlisPro, Agilent Technologies,
Version 1.171.37.35 (release 13-08-2014 CrysAlis171 .NET)
(compiled Aug 13 2014,18:06:01)
;
_computing_molecular_graphics 'ORTEP3 for Windows - Farrugia, L. J. J. Appl. Crystallogr. 1997, 30, 565'
_computing_publication_material
;
 'SHELXL-2014 (Sheldrick, 2014)
;
_computing_structure_refinement
;SHELXL-2014/7 (Sheldrick, 2014)
 Sheldrick GM (2008) Acta Crystallogr A64:112--122 and 
 C. B. H\"ubschle, G. M. Sheldrick and B. Dittrich
 ShelXle: a Qt graphical user interface for SHELXL
 J. Appl. Cryst., 44, (2011) 1281-1284.
;
_computing_structure_solution
; 
 SIR97- Altomare A., Burla M.C., Camalli M., Cascarano G.L., Giacovazzo C. , 
 Guagliardi A., Moliterni A.G.G., Polidori G.,Spagna R. 
 (1999) J. Appl. Cryst. 32, 115-119
;
_diffrn_ambient_temperature 150(2)
_diffrn_detector 'CCD plate'
_diffrn_detector_area_resol_mean 8.1150
_diffrn_detector_type EosS2
_diffrn_measured_fraction_theta_full 1.000
_diffrn_measured_fraction_theta_max 0.996
_diffrn_measurement_device 'four-circle diffractometer'
_diffrn_measurement_device_type 'SuperNova, Dual, Cu at zero, EosS2'
_diffrn_radiation_monochromator mirror
_diffrn_radiation_type CuK\a
_diffrn_radiation_wavelength 1.54184
_diffrn_reflns_av_R_equivalents 0.0312
_diffrn_reflns_av_unetI/netI 0.0238
_diffrn_reflns_Laue_measured_fraction_full 1.000
_diffrn_reflns_Laue_measured_fraction_max 0.996
_diffrn_reflns_limit_h_max 12
_diffrn_reflns_limit_h_min -12
_diffrn_reflns_limit_k_max 5
_diffrn_reflns_limit_k_min -4
_diffrn_reflns_limit_l_max 19
_diffrn_reflns_limit_l_min -19
_diffrn_reflns_number 5014
_diffrn_reflns_point_group_measured_fraction_full 1.000
_diffrn_reflns_point_group_measured_fraction_max 0.996
_diffrn_reflns_theta_full 67.684
_diffrn_reflns_theta_max 72.004
_diffrn_reflns_theta_min 4.706
_exptl_absorpt_coefficient_mu 0.617
_exptl_absorpt_correction_T_max 1.00000
_exptl_absorpt_correction_T_min 0.75671
_exptl_absorpt_correction_type multi-scan
_exptl_absorpt_process_details
;
CrysAlisPro, Agilent Technologies,
Version 1.171.37.35 (release 13-08-2014 CrysAlis171 .NET)
(compiled Aug 13 2014,18:06:01)
Empirical absorption correction using spherical harmonics,
 implemented in SCALE3 ABSPACK scaling algorithm.
;
_exptl_crystal_colour brown
_exptl_crystal_density_diffrn 1.421
_exptl_crystal_description plate
_exptl_crystal_F_000 312
_exptl_crystal_size_max 0.300
_exptl_crystal_size_mid 0.100
_exptl_crystal_size_min 0.050
_refine_diff_density_max 0.180
_refine_diff_density_min -0.240
_refine_diff_density_rms 0.049
_refine_ls_extinction_coef .
_refine_ls_extinction_method none
_refine_ls_goodness_of_fit_ref 1.044
_refine_ls_hydrogen_treatment constr
_refine_ls_matrix_type full
_refine_ls_number_parameters 109
_refine_ls_number_reflns 1377
_refine_ls_number_restraints 0
_refine_ls_restrained_S_all 1.044
_refine_ls_R_factor_all 0.0531
_refine_ls_R_factor_gt 0.0474
_refine_ls_shift/su_max 0.001
_refine_ls_shift/su_mean 0.000
_refine_ls_structure_factor_coef Fsqd
_refine_ls_weighting_details 'w=1/[\s^2^(Fo^2^)+(0.0885P)^2^+0.0472P] where P=(Fo^2^+2Fc^2^)/3'
_refine_ls_weighting_scheme calc
_refine_ls_wR_factor_gt 0.1309
_refine_ls_wR_factor_ref 0.1405
_reflns_Friedel_coverage 0.000
_reflns_Friedel_fraction_full .
_reflns_Friedel_fraction_max .
_reflns_number_gt 1153
_reflns_number_total 1377
_reflns_threshold_expression 'I > 2\s(I)'
_cod_data_source_file ncomms11555-s2.cif
_cod_data_source_block s15phy4
_cod_database_code 1548038
_shelx_space_group_comment
;
The symmetry employed for this shelxl refinement is uniquely defined
by the following loop, which should always be used as a source of
symmetry information in preference to the above space-group names.
They are only intended as comments.
;
_shelx_estimated_absorpt_t_min 0.837
_shelx_estimated_absorpt_t_max 0.970

loop_
_space_group_symop_operation_xyz
'x, y, z'
'-x+1/2, y+1/2, -z+1/2'
'-x, -y, -z'
'x-1/2, -y-1/2, z-1/2'

loop_
_atom_site_label
_atom_site_type_symbol
_atom_site_fract_x
_atom_site_fract_y
_atom_site_fract_z
_atom_site_U_iso_or_equiv
_atom_site_adp_type
_atom_site_occupancy
_atom_site_site_symmetry_order
_atom_site_calc_flag
_atom_site_refinement_flags_posn
_atom_site_refinement_flags_adp
_atom_site_refinement_flags_occupancy
_atom_site_disorder_assembly
_atom_site_disorder_group
C1 C 0.25897(13) 0.1617(3) 0.63742(9) 0.0355(3) Uani 1 1 d . . . . .
H1 H 0.2223 0.2426 0.6818 0.043 Uiso 1 1 calc R U . . .
C2 C 0.39222(12) 0.2482(2) 0.63259(8) 0.0298(3) Uani 1 1 d . . . . .
C3 C 0.47334(14) 0.4550(3) 0.69148(8) 0.0344(3) Uani 1 1 d . . . . .
H3 H 0.4382 0.5393 0.7361 0.041 Uiso 1 1 calc R U . . .
C4 C 0.60092(13) 0.5343(3) 0.68496(8) 0.0334(3) Uani 1 1 d . . . . .
H4 H 0.6526 0.6743 0.7249 0.040 Uiso 1 1 calc R U . . .
C5 C 0.65807(12) 0.4125(2) 0.61993(7) 0.0289(3) Uani 1 1 d . . . . .
C6 C 0.79190(13) 0.4872(3) 0.61306(8) 0.0336(3) Uani 1 1 d . . . . .
H6 H 0.8456 0.6249 0.6530 0.040 Uiso 1 1 calc R U . . .
C7 C 0.84461(12) 0.3651(3) 0.55041(8) 0.0349(3) Uani 1 1 d . . . . .
H7 H 0.9350 0.4172 0.5481 0.042 Uiso 1 1 calc R U . . .
C8 C 0.76709(12) 0.1608(3) 0.48820(8) 0.0303(3) Uani 1 1 d . . . . .
C9 C 0.81757(13) 0.0358(3) 0.42062(9) 0.0360(4) Uani 1 1 d . . . . .
H9 H 0.9062 0.0903 0.4156 0.043 Uiso 1 1 calc R U . . .
C10 C 0.63405(12) 0.0809(2) 0.49399(7) 0.0257(3) Uani 1 1 d . . . . .
C11 C 0.57935(12) 0.2062(2) 0.56026(7) 0.0254(3) Uani 1 1 d . . . . .
C12 C 0.44573(12) 0.1251(2) 0.56652(7) 0.0257(3) Uani 1 1 d . . . . .

loop_
_atom_site_aniso_label
_atom_site_aniso_U_11
_atom_site_aniso_U_22
_atom_site_aniso_U_33
_atom_site_aniso_U_23
_atom_site_aniso_U_13
_atom_site_aniso_U_12
C1 0.0362(7) 0.0367(7) 0.0385(7) 0.0047(5) 0.0185(5) 0.0048(5)
C2 0.0323(7) 0.0269(6) 0.0303(6) 0.0050(4) 0.0093(5) 0.0040(4)
C3 0.0410(7) 0.0327(7) 0.0295(6) 0.0003(5) 0.0098(5) 0.0057(5)
C4 0.0382(7) 0.0285(6) 0.0291(6) -0.0005(4) 0.0020(5) -0.0003(5)
C5 0.0290(7) 0.0248(6) 0.0289(6) 0.0049(4) 0.0018(5) 0.0002(4)
C6 0.0312(7) 0.0294(6) 0.0347(6) 0.0040(4) 0.0003(5) -0.0063(5)
C7 0.0255(6) 0.0336(7) 0.0432(7) 0.0076(5) 0.0058(5) -0.0055(5)
C8 0.0267(6) 0.0289(6) 0.0349(7) 0.0073(5) 0.0081(5) -0.0004(5)
C9 0.0280(6) 0.0371(7) 0.0464(7) 0.0074(5) 0.0163(5) -0.0002(5)
C10 0.0237(6) 0.0228(6) 0.0295(6) 0.0064(4) 0.0055(5) 0.0014(4)
C11 0.0251(6) 0.0223(6) 0.0266(6) 0.0063(4) 0.0040(5) 0.0004(4)
C12 0.0263(6) 0.0238(6) 0.0264(6) 0.0057(4) 0.0064(5) 0.0029(4)

loop_
_atom_type_symbol
_atom_type_description
_atom_type_scat_dispersion_real
_atom_type_scat_dispersion_imag
_atom_type_scat_source
C C 0.0181 0.0091 'International Tables Vol C Tables 4.2.6.8 and 6.1.1.4'
H H 0.0000 0.0000 'International Tables Vol C Tables 4.2.6.8 and 6.1.1.4'

loop_
_geom_angle_atom_site_label_1
_geom_angle_atom_site_label_2
_geom_angle_atom_site_label_3
_geom_angle
_geom_angle_site_symmetry_1
_geom_angle_site_symmetry_3
C9 C1 C2 121.24(12) 3_656 .
C9 C1 H1 119.4 3_656 .
C2 C1 H1 119.4 . .
C12 C2 C1 118.78(11) . .
C12 C2 C3 118.82(11) . .
C1 C2 C3 122.40(12) . .
C4 C3 C2 121.01(12) . .
C4 C3 H3 119.5 . .
C2 C3 H3 119.5 . .
C3 C4 C5 121.49(12) . .
C3 C4 H4 119.3 . .
C5 C4 H4 119.3 . .
C11 C5 C4 118.69(11) . .
C11 C5 C6 118.79(11) . .
C4 C5 C6 122.52(11) . .
C7 C6 C5 121.26(11) . .
C7 C6 H6 119.4 . .
C5 C6 H6 119.4 . .
C6 C7 C8 121.41(11) . .
C6 C7 H7 119.3 . .
C8 C7 H7 119.3 . .
C10 C8 C9 118.75(11) . .
C10 C8 C7 118.50(11) . .
C9 C8 C7 122.75(11) . .
C1 C9 C8 121.23(12) 3_656 .
C1 C9 H9 119.4 3_656 .
C8 C9 H9 119.4 . .
C8 C10 C12 120.01(11) . 3_656
C8 C10 C11 120.13(11) . .
C12 C10 C11 119.86(11) 3_656 .
C5 C11 C12 119.84(11) . .
C5 C11 C10 119.89(11) . .
C12 C11 C10 120.26(11) . .
C2 C12 C11 120.14(11) . .
C2 C12 C10 119.99(11) . 3_656
C11 C12 C10 119.87(11) . 3_656

loop_
_geom_bond_atom_site_label_1
_geom_bond_atom_site_label_2
_geom_bond_distance
_geom_bond_site_symmetry_2
C1 C9 1.3669(19) 3_656
C1 C2 1.4197(17) .
C1 H1 0.9500 .
C2 C12 1.4124(16) .
C2 C3 1.4206(17) .
C3 C4 1.3647(19) .
C3 H3 0.9500 .
C4 C5 1.4184(17) .
C4 H4 0.9500 .
C5 C11 1.4158(16) .
C5 C6 1.4212(17) .
C6 C7 1.3614(18) .
C6 H6 0.9500 .
C7 C8 1.4256(17) .
C7 H7 0.9500 .
C8 C10 1.4142(16) .
C8 C9 1.4186(17) .
C9 C1 1.3669(19) 3_656
C9 H9 0.9500 .
C10 C12 1.4255(17) 3_656
C10 C11 1.4264(17) .
C11 C12 1.4236(17) .
C12 C10 1.4255(17) 3_656

loop_
_geom_torsion_atom_site_label_1
_geom_torsion_atom_site_label_2
_geom_torsion_atom_site_label_3
_geom_torsion_atom_site_label_4
_geom_torsion
_geom_torsion_site_symmetry_1
_geom_torsion_site_symmetry_2
_geom_torsion_site_symmetry_3
_geom_torsion_site_symmetry_4
C9 C1 C2 C12 -0.30(19) 3_656 . . .
C9 C1 C2 C3 179.36(11) 3_656 . . .
C12 C2 C3 C4 -0.13(18) . . . .
C1 C2 C3 C4 -179.79(11) . . . .
C2 C3 C4 C5 -0.53(19) . . . .
C3 C4 C5 C11 0.64(18) . . . .
C3 C4 C5 C6 -178.64(10) . . . .
C11 C5 C6 C7 0.21(18) . . . .
C4 C5 C6 C7 179.49(10) . . . .
C5 C6 C7 C8 1.00(19) . . . .
C6 C7 C8 C10 -1.46(18) . . . .
C6 C7 C8 C9 178.23(11) . . . .
C10 C8 C9 C1 -0.96(19) . . . 3_656
C7 C8 C9 C1 179.36(11) . . . 3_656
C9 C8 C10 C12 0.98(18) . . . 3_656
C7 C8 C10 C12 -179.33(10) . . . 3_656
C9 C8 C10 C11 -178.97(9) . . . .
C7 C8 C10 C11 0.72(17) . . . .
C4 C5 C11 C12 -0.08(17) . . . .
C6 C5 C11 C12 179.22(9) . . . .
C4 C5 C11 C10 179.78(9) . . . .
C6 C5 C11 C10 -0.92(17) . . . .
C8 C10 C11 C5 0.44(17) . . . .
C12 C10 C11 C5 -179.51(9) 3_656 . . .
C8 C10 C11 C12 -179.70(9) . . . .
C12 C10 C11 C12 0.35(19) 3_656 . . .
C1 C2 C12 C11 -179.66(9) . . . .
C3 C2 C12 C11 0.67(17) . . . .
C1 C2 C12 C10 0.27(17) . . . 3_656
C3 C2 C12 C10 -179.40(10) . . . 3_656
C5 C11 C12 C2 -0.56(17) . . . .
C10 C11 C12 C2 179.58(9) . . . .
C5 C11 C12 C10 179.51(9) . . . 3_656
C10 C11 C12 C10 -0.35(19) . . . 3_656
